data_4340128
loop_
_publ_author_name
'Heine, Johanna'
'Wehner, Tobias'
'Bertermann, R\"udiger'
'Steffen, Andreas'
'M\"uller-Buschbaum, Klaus'

_publ_section_title
;
 (2)\\infty [Bi2Cl6(pyz)4]: A 2D-Pyrazine Coordination Polymer As Soft
 Host Lattice for the Luminescence of the Lanthanide Ions Sm(3+), Eu(3+),
 Tb(3+), and Dy(3+).
;
_journal_issue 14
_journal_name_full 'Inorganic chemistry'
_journal_page_first 7197
_journal_page_last 7203
_journal_paper_doi 10.1021/ic500295r
_journal_volume 53
_journal_year 2014
_chemical_formula_moiety 'C8 H8 Bi Cl3 N4'
_chemical_formula_sum 'C8 H8 Bi Cl3 N4'
_chemical_formula_weight 475.51
_chemical_name_systematic
;
 ? 
;
_space_group_crystal_system triclinic
_space_group_IT_number 2
_space_group_name_Hall '-P 1'
_space_group_name_H-M_alt 'P -1'
_symmetry_space_group_name_Hall '-P 1'
_symmetry_space_group_name_H-M 'P -1'
_atom_sites_solution_hydrogens geom
_atom_sites_solution_primary direct
_atom_sites_solution_secondary difmap
_audit_creation_date 2013-07-31
_audit_creation_method
;
  Olex2 1.2
  (compiled Apr 23 2013 17:59:47, GUI svn.r4466)
;
_cell_angle_alpha 107.2290(10)
_cell_angle_beta 110.7940(10)
_cell_angle_gamma 98.0680(10)
_cell_formula_units_Z 2
_cell_length_a 7.7661(8)
_cell_length_b 9.6245(10)
_cell_length_c 9.9385(10)
_cell_measurement_reflns_used 6800
_cell_measurement_temperature 100
_cell_measurement_theta_max 31.82
_cell_measurement_theta_min 2.30
_cell_volume 637.74(11)
_computing_molecular_graphics
;
O. V. Dolomanov, L. J. Bourhis, R. J. Gildea, J. A. K. Howard and H. Puschmann,
OLEX2: a complete structure solution, refinement and analysis program.
J. Appl. Cryst. (2009). 42, 339-341.
;
_computing_publication_material
;
O. V. Dolomanov, L. J. Bourhis, R. J. Gildea, J. A. K. Howard and H. Puschmann,
OLEX2: a complete structure solution, refinement and analysis program.
J. Appl. Cryst. (2009). 42, 339-341.
;
_computing_structure_refinement
;
XL, G.M. Sheldrick, Acta Cryst.
(2008). A64, 112-122
;
_computing_structure_solution
;
XS, G.M. Sheldrick, Acta Cryst.
(2008). A64, 112-122
;
_diffrn_ambient_temperature 100
_diffrn_detector 'CCD area detector'
_diffrn_detector_area_resol_mean 7.9
_diffrn_detector_type 'Bruker SMART CCD 1K area detector'
_diffrn_measured_fraction_theta_full 1.000
_diffrn_measured_fraction_theta_max 0.909
_diffrn_measurement_device 'three-circle diffractometer'
_diffrn_measurement_device_type 'Bruker SMART CCD 1K area detector'
_diffrn_measurement_method '\w scans'
_diffrn_radiation_monochromator graphite
_diffrn_radiation_probe x-ray
_diffrn_radiation_type MoK\a
_diffrn_radiation_wavelength 0.71073
_diffrn_radiation_xray_symbol K-L~3~
_diffrn_reflns_av_R_equivalents 0.1291
_diffrn_reflns_av_unetI/netI 0.1000
_diffrn_reflns_limit_h_max 11
_diffrn_reflns_limit_h_min -11
_diffrn_reflns_limit_k_max 13
_diffrn_reflns_limit_k_min -14
_diffrn_reflns_limit_l_max 14
_diffrn_reflns_limit_l_min -14
_diffrn_reflns_number 10480
_diffrn_reflns_theta_full 26.00
_diffrn_reflns_theta_max 32.23
_diffrn_reflns_theta_min 2.30
_diffrn_source 'sealed X-ray tube'
_diffrn_source_target Mo
_diffrn_standards_number 0
_exptl_absorpt_coefficient_mu 14.429
_exptl_absorpt_correction_T_max 0.7464
_exptl_absorpt_correction_T_min 0.5309
_exptl_absorpt_correction_type multi-scan
_exptl_absorpt_process_details 'Bruker SAINT'
_exptl_crystal_colour colourless
_exptl_crystal_colour_primary colourless
_exptl_crystal_density_diffrn 2.476
_exptl_crystal_density_method 'not measured'
_exptl_crystal_description plate
_exptl_crystal_F_000 436
_exptl_crystal_size_max 0.1
_exptl_crystal_size_mid 0.05
_exptl_crystal_size_min 0.02
_refine_diff_density_max 4.565
_refine_diff_density_min -3.328
_refine_diff_density_rms 0.340
_refine_ls_extinction_method none
_refine_ls_goodness_of_fit_ref 1.141
_refine_ls_hydrogen_treatment constr
_refine_ls_matrix_type full
_refine_ls_number_parameters 145
_refine_ls_number_reflns 4111
_refine_ls_number_restraints 0
_refine_ls_restrained_S_all 1.141
_refine_ls_R_factor_all 0.0453
_refine_ls_R_factor_gt 0.0419
_refine_ls_shift/su_max 0.001
_refine_ls_shift/su_mean 0.000
_refine_ls_structure_factor_coef Fsqd
_refine_ls_weighting_details 'calc w=1/[\s^2^(Fo^2^)+(0.0000P)^2^+6.3230P] where P=(Fo^2^+2Fc^2^)/3'
_refine_ls_weighting_scheme calc
_refine_ls_wR_factor_gt 0.1096
_refine_ls_wR_factor_ref 0.1153
_reflns_number_gt 3857
_reflns_number_total 4111
_reflns_threshold_expression >2sigma(I)
_cod_data_source_file ic500295r_si_002.cif
_cod_data_source_block compound_1
_cod_depositor_comments 'Adding full bibliography for 4340128.cif.'
_cod_database_code 4340128
_olex2_refinement_description
;
1. Fixed Uiso
 At 1.2 times of:
  All C(H) groups
2.a Aromatic/amide H refined with riding coordinates:
 C1(H1), C2(H2), C3(H3), C4(H4), C5(H5), C6(H6), C7(H7), C8(H8)
;

loop_
_space_group_symop_id
_space_group_symop_operation_xyz
1 'x, y, z'
2 '-x, -y, -z'

loop_
_atom_site_label
_atom_site_type_symbol
_atom_site_fract_x
_atom_site_fract_y
_atom_site_fract_z
_atom_site_U_iso_or_equiv
_atom_site_adp_type
_atom_site_occupancy
_atom_site_symmetry_multiplicity
_atom_site_calc_flag
_atom_site_refinement_flags
Bi1 Bi 0.19239(3) 0.68297(3) 0.73247(3) 0.01369(8) Uani 1 1 d .
Cl1 Cl 0.0481(3) 0.8878(2) 0.8435(3) 0.0269(4) Uani 1 1 d .
Cl2 Cl 0.0411(3) 0.33937(19) 0.5696(2) 0.0208(3) Uani 1 1 d .
Cl3 Cl 0.5024(3) 0.7299(2) 0.9706(2) 0.0224(4) Uani 1 1 d .
N1 N 0.0577(9) 0.5662(7) 0.9087(8) 0.0201(13) Uani 1 1 d .
N2 N 0.4077(9) 0.5744(6) 0.5841(8) 0.0177(12) Uani 1 1 d .
N3 N 0.3799(8) 0.9047(7) 0.7160(8) 0.0176(12) Uani 1 1 d .
N4 N 0.5787(11) 1.1491(8) 0.6833(10) 0.0291(17) Uani 1 1 d .
C1 C -0.0659(12) 0.6097(9) 0.9654(9) 0.0232(15) Uani 1 1 d .
H1 H -0.1161 0.6892 0.9444 0.028 Uiso 1 1 calc R
C2 C 0.1247(12) 0.4568(10) 0.9456(10) 0.0259(16) Uani 1 1 d .
H2 H 0.2156 0.4227 0.9103 0.031 Uiso 1 1 calc R
C3 C 0.5120(10) 0.4845(8) 0.6323(8) 0.0167(13) Uani 1 1 d .
H3 H 0.5229 0.4708 0.7255 0.020 Uiso 1 1 calc R
C4 C 0.6051(10) 0.4103(8) 0.5473(9) 0.0178(13) Uani 1 1 d .
H4 H 0.6788 0.3480 0.5844 0.021 Uiso 1 1 calc R
C5 C 0.5718(9) 0.9403(8) 0.7667(9) 0.0169(13) Uani 1 1 d .
H5 H 0.6415 0.8820 0.8155 0.020 Uiso 1 1 calc R
C6 C 0.2899(10) 0.9917(8) 0.6510(9) 0.0166(13) Uani 1 1 d .
H6 H 0.1546 0.9705 0.6146 0.020 Uiso 1 1 calc R
C7 C 0.6704(11) 1.0621(9) 0.7484(9) 0.0214(15) Uani 1 1 d .
H7 H 0.8055 1.0834 0.7832 0.026 Uiso 1 1 calc R
C8 C 0.3899(11) 1.1129(9) 0.6354(10) 0.0240(16) Uani 1 1 d .
H8 H 0.3204 1.1724 0.5884 0.029 Uiso 1 1 calc R

loop_
_atom_site_aniso_label
_atom_site_aniso_U_11
_atom_site_aniso_U_22
_atom_site_aniso_U_33
_atom_site_aniso_U_23
_atom_site_aniso_U_13
_atom_site_aniso_U_12
Bi1 0.01380(13) 0.01454(12) 0.01374(13) 0.00551(8) 0.00677(9) 0.00374(8)
Cl1 0.0369(10) 0.0251(8) 0.0341(10) 0.0145(7) 0.0252(8) 0.0190(7)
Cl2 0.0213(8) 0.0175(7) 0.0190(8) 0.0074(6) 0.0039(6) 0.0029(6)
Cl3 0.0192(8) 0.0272(8) 0.0169(8) 0.0075(6) 0.0042(6) 0.0056(6)
N1 0.015(3) 0.023(3) 0.020(3) 0.005(2) 0.007(2) 0.006(2)
N2 0.021(3) 0.010(2) 0.021(3) 0.007(2) 0.007(2) 0.002(2)
N3 0.010(2) 0.019(3) 0.027(3) 0.012(2) 0.009(2) 0.0010(19)
N4 0.026(4) 0.024(3) 0.041(4) 0.021(3) 0.013(3) 0.002(3)
C1 0.027(4) 0.023(3) 0.020(4) 0.009(3) 0.009(3) 0.009(3)
C2 0.021(4) 0.034(4) 0.028(4) 0.011(3) 0.015(3) 0.014(3)
C3 0.020(3) 0.017(3) 0.017(3) 0.009(2) 0.010(2) 0.006(2)
C4 0.019(3) 0.019(3) 0.021(3) 0.008(2) 0.013(3) 0.006(2)
C5 0.004(2) 0.024(3) 0.020(3) 0.006(2) 0.004(2) 0.004(2)
C6 0.013(3) 0.022(3) 0.020(3) 0.012(3) 0.011(2) 0.004(2)
C7 0.020(3) 0.024(3) 0.020(3) 0.011(3) 0.009(3) -0.001(3)
C8 0.020(4) 0.019(3) 0.032(4) 0.010(3) 0.009(3) 0.006(3)

loop_
_atom_type_symbol
_atom_type_description
_atom_type_scat_dispersion_real
_atom_type_scat_dispersion_imag
_atom_type_scat_source
C C 0.0033 0.0016 'International Tables Vol C Tables 4.2.6.8 and 6.1.1.4'
H H 0.0000 0.0000 'International Tables Vol C Tables 4.2.6.8 and 6.1.1.4'
Bi Bi -4.1077 10.2566 'International Tables Vol C Tables 4.2.6.8 and 6.1.1.4'
Cl Cl 0.1484 0.1585 'International Tables Vol C Tables 4.2.6.8 and 6.1.1.4'
N N 0.0061 0.0033 'International Tables Vol C Tables 4.2.6.8 and 6.1.1.4'

loop_
_geom_angle_atom_site_label_1
_geom_angle_atom_site_label_2
_geom_angle_atom_site_label_3
_geom_angle
_geom_angle_site_symmetry_1
_geom_angle_site_symmetry_3
Cl1 Bi1 Cl2 89.19(7) . 2_566
Cl1 Bi1 Cl2 133.04(6) . .
Cl1 Bi1 Cl3 101.58(7) . .
Cl1 Bi1 N1 78.11(15) . .
Cl1 Bi1 N2 153.34(13) . .
Cl2 Bi1 Cl2 80.08(5) 2_566 .
Cl3 Bi1 Cl2 157.93(7) . 2_566
Cl3 Bi1 Cl2 105.17(5) . .
Cl3 Bi1 N1 77.75(14) . .
Cl3 Bi1 N2 80.97(14) . .
N1 Bi1 Cl2 123.69(13) . 2_566
N1 Bi1 Cl2 70.91(14) . .
N2 Bi1 Cl2 69.68(12) . .
N2 Bi1 Cl2 80.92(14) . 2_566
N2 Bi1 N1 127.81(19) . .
N3 Bi1 Cl1 80.18(17) . .
N3 Bi1 Cl2 140.18(17) . .
N3 Bi1 Cl2 79.25(15) . 2_566
N3 Bi1 Cl3 83.64(15) . .
N3 Bi1 N1 147.8(2) . .
N3 Bi1 N2 73.7(2) . .
Bi1 Cl2 Bi1 99.92(5) 2_566 .
C1 N1 Bi1 127.1(5) . .
C2 N1 Bi1 117.6(6) . .
C2 N1 C1 115.3(8) . .
C3 N2 Bi1 119.3(5) . .
C4 N2 Bi1 122.5(5) 2_666 .
C4 N2 C3 117.6(7) 2_666 .
C5 N3 Bi1 123.0(5) . .
C6 N3 Bi1 120.0(4) . .
C6 N3 C5 117.0(6) . .
C8 N4 C7 116.5(7) . .
N1 C1 H1 118.7 . .
N1 C1 C2 122.6(8) . 2_567
C2 C1 H1 118.7 2_567 .
N1 C2 C1 122.1(8) . 2_567
N1 C2 H2 119.0 . .
C1 C2 H2 119.0 2_567 .
N2 C3 H3 119.5 . .
N2 C3 C4 121.1(7) . .
C4 C3 H3 119.5 . .
N2 C4 C3 121.3(7) 2_666 .
N2 C4 H4 119.3 2_666 .
C3 C4 H4 119.3 . .
N3 C5 H5 119.5 . .
N3 C5 C7 120.9(7) . .
C7 C5 H5 119.5 . .
N3 C6 H6 119.4 . .
N3 C6 C8 121.2(7) . .
C8 C6 H6 119.4 . .
N4 C7 C5 121.6(7) . .
N4 C7 H7 119.2 . .
C5 C7 H7 119.2 . .
N4 C8 C6 122.7(7) . .
N4 C8 H8 118.7 . .
C6 C8 H8 118.7 . .

loop_
_geom_bond_atom_site_label_1
_geom_bond_atom_site_label_2
_geom_bond_distance
_geom_bond_site_symmetry_2
Bi1 Cl1 2.563(2) .
Bi1 Cl2 3.0537(17) .
Bi1 Cl2 2.8263(17) 2_566
Bi1 Cl3 2.5724(17) .
Bi1 N1 2.750(7) .
Bi1 N2 2.719(8) .
Bi1 N3 2.491(6) .
Cl2 Bi1 2.8263(17) 2_566
N1 C1 1.331(12) .
N1 C2 1.327(11) .
N2 C3 1.342(9) .
N2 C4 1.327(10) 2_666
N3 C5 1.347(8) .
N3 C6 1.331(9) .
N4 C7 1.336(11) .
N4 C8 1.327(11) .
C1 H1 0.9500 .
C1 C2 1.392(13) 2_567
C2 C1 1.392(13) 2_567
C2 H2 0.9500 .
C3 H3 0.9500 .
C3 C4 1.403(11) .
C4 N2 1.327(10) 2_666
C4 H4 0.9500 .
C5 H5 0.9500 .
C5 C7 1.402(10) .
C6 H6 0.9500 .
C6 C8 1.388(10) .
C7 H7 0.9500 .
C8 H8 0.9500 .
